data_4314890
loop_
_publ_author_name
'Aur\'elie Guenet'
'Ernest Graf'
'Nathalie Kyritsakas'
'Mir Wais Hosseini'

_publ_contact_author
; Prof Mir Wais Hosseini
  Laboratoire de Chimie de Coordination Organique, 
  UMR CNRS 7140, Universit\'e de Strasbourg,
  F-67000 Strasbourg, France 
;
_publ_contact_author_email hosseini@unistra.fr
_publ_contact_author_fax '33 3 68 85 13 23'
_publ_contact_author_phone '33 3 68 85 13 25'
_publ_section_title
;
 Design and Synthesis of Sn-Porphyrin Based Molecular Gates
;
_journal_name_full 'Inorganic Chemistry'
_journal_page_first 1872
_journal_page_last 1883
_journal_paper_doi 10.1021/ic902265e
_journal_volume 49
_journal_year 2010
_chemical_formula_moiety 'C75 H67 N5 O10 Sn'
_chemical_formula_sum 'C75 H67 N5 O10 Sn'
_chemical_formula_weight 1317.03
_chemical_name_systematic
;
 ?
;
_space_group_IT_number 2
_symmetry_cell_setting triclinic
_symmetry_space_group_name_Hall '-P 1'
_symmetry_space_group_name_H-M 'P -1'
_atom_sites_solution_hydrogens geom
_atom_sites_solution_primary direct
_atom_sites_solution_secondary difmap
_audit_creation_method SHELXL-97
_cell_angle_alpha 74.778(9)
_cell_angle_beta 80.195(8)
_cell_angle_gamma 70.823(8)
_cell_formula_units_Z 2
_cell_length_a 10.725(3)
_cell_length_b 14.584(3)
_cell_length_c 22.158(5)
_cell_measurement_reflns_used 2198
_cell_measurement_temperature 173(2)
_cell_measurement_theta_max 20.06
_cell_measurement_theta_min 2.15
_cell_volume 3145.2(13)
_computing_cell_refinement 'Bruker SMART'
_computing_data_collection 'Bruker SMART'
_computing_data_reduction 'Bruker SAINT'
_computing_molecular_graphics 'Bruker SHELXTL'
_computing_publication_material 'Bruker SHELXTL'
_computing_structure_refinement 'SHELXL-97 (Sheldrick, 1997)'
_computing_structure_solution 'SHELXS-97 (Sheldrick, 1990)'
_diffrn_ambient_temperature 173(2)
_diffrn_measured_fraction_theta_full 0.987
_diffrn_measured_fraction_theta_max 0.987
_diffrn_measurement_device_type 'CCD area detector'
_diffrn_measurement_method 'phi and omega scans'
_diffrn_radiation_monochromator graphite
_diffrn_radiation_source 'fine-focus sealed tube'
_diffrn_radiation_type MoK\a
_diffrn_radiation_wavelength 0.71073
_diffrn_reflns_av_R_equivalents 0.0922
_diffrn_reflns_av_sigmaI/netI 0.2227
_diffrn_reflns_limit_h_max 13
_diffrn_reflns_limit_h_min -13
_diffrn_reflns_limit_k_max 19
_diffrn_reflns_limit_k_min -9
_diffrn_reflns_limit_l_max 28
_diffrn_reflns_limit_l_min -26
_diffrn_reflns_number 25833
_diffrn_reflns_theta_full 27.60
_diffrn_reflns_theta_max 27.60
_diffrn_reflns_theta_min 1.52
_exptl_absorpt_coefficient_mu 0.473
_exptl_absorpt_correction_T_max 0.9953
_exptl_absorpt_correction_T_min 0.9542
_exptl_absorpt_correction_type multi-scan
_exptl_absorpt_process_details sadabs
_exptl_crystal_colour violet
_exptl_crystal_density_diffrn 1.391
_exptl_crystal_density_meas ?
_exptl_crystal_density_method 'not measured'
_exptl_crystal_description needle
_exptl_crystal_F_000 1364
_exptl_crystal_size_max 0.10
_exptl_crystal_size_mid 0.04
_exptl_crystal_size_min 0.01
_refine_diff_density_max 1.886
_refine_diff_density_min -1.736
_refine_diff_density_rms 0.243
_refine_ls_extinction_method none
_refine_ls_goodness_of_fit_ref 1.008
_refine_ls_hydrogen_treatment riding
_refine_ls_matrix_type full
_refine_ls_number_parameters 720
_refine_ls_number_reflns 14380
_refine_ls_number_restraints 10
_refine_ls_restrained_S_all 1.008
_refine_ls_R_factor_all 0.2422
_refine_ls_R_factor_gt 0.1361
_refine_ls_shift/su_max 0.028
_refine_ls_shift/su_mean 0.003
_refine_ls_structure_factor_coef Fsqd
_refine_ls_weighting_details 'calc w=1/[\s^2^(Fo^2^)+(0.1461P)^2^+8.4975P] where P=(Fo^2^+2Fc^2^)/3'
_refine_ls_weighting_scheme calc
_refine_ls_wR_factor_gt 0.3701
_refine_ls_wR_factor_ref 0.4282
_reflns_number_gt 6832
_reflns_number_total 14380
_reflns_threshold_expression >2sigma(I)
_cod_data_source_file ic902265e_si_003.cif
_cod_data_source_block compound2
_cod_depositor_comments
;
The following automatic conversions were performed:

'_symmetry_cell_setting' value 'Triclinic' changed to 'triclinic'
according to the built-in table from CIF Core dictionary named
'cif_core.dic' version 2.4.1 from 2010-06-29.

Automatic conversion script
Id: cif_fix_values 1646 2011-03-28 12:23:43Z adriana 

The following automatic conversions were performed:

'_exptl_crystal_density_meas' value 'none' was changed to '?' - the
value is perceived as not measured.

Automatic conversion script
Id: cif_fix_values 3008 2015-01-20 13:52:24Z robertas 
;
_cod_original_cell_volume 3145.0(12)
_cod_database_code 4314890

loop_
_symmetry_equiv_pos_as_xyz
'x, y, z'
'-x, -y, -z'

loop_
_atom_site_label
_atom_site_type_symbol
_atom_site_fract_x
_atom_site_fract_y
_atom_site_fract_z
_atom_site_U_iso_or_equiv
_atom_site_adp_type
_atom_site_occupancy
_atom_site_symmetry_multiplicity
_atom_site_calc_flag
_atom_site_refinement_flags
_atom_site_disorder_assembly
_atom_site_disorder_group
Sn1 Sn 0.00524(10) 0.69192(7) 0.33143(5) 0.0259(3) Uani 1 1 d . . .
N1 N -0.0358(12) 0.5616(8) 0.3836(6) 0.034(3) Uani 1 1 d . . .
N2 N 0.1683(11) 0.6055(8) 0.2828(5) 0.029(3) Uani 1 1 d . . .
N3 N 0.0513(12) 0.8221(9) 0.2803(6) 0.033(3) Uani 1 1 d . . .
N4 N -0.1529(12) 0.7786(8) 0.3809(6) 0.034(3) Uani 1 1 d . . .
C1 C -0.1426(14) 0.5551(10) 0.4284(7) 0.031(3) Uani 1 1 d . . .
C2 C -0.1436(16) 0.4554(10) 0.4476(7) 0.037(4) Uani 1 1 d . . .
H2 H -0.2047 0.4308 0.4787 0.044 Uiso 1 1 calc R . .
C3 C -0.0446(17) 0.4017(12) 0.4148(8) 0.046(4) Uani 1 1 d . . .
H3 H -0.0222 0.3319 0.4186 0.055 Uiso 1 1 calc R . .
C4 C 0.0223(15) 0.4665(11) 0.3731(7) 0.033(3) Uani 1 1 d . . .
C5 C 0.1350(16) 0.4399(10) 0.3297(7) 0.035(3) Uani 1 1 d . . .
C6 C 0.2007(15) 0.5033(9) 0.2885(7) 0.033(3) Uani 1 1 d . . .
C7 C 0.3134(19) 0.4752(12) 0.2447(9) 0.056(5) Uani 1 1 d . . .
H7 H 0.3582 0.4099 0.2385 0.067 Uiso 1 1 calc R . .
C8 C 0.3438(18) 0.5600(12) 0.2138(8) 0.049(4) Uani 1 1 d . . .
H8 H 0.4139 0.5644 0.1816 0.058 Uiso 1 1 calc R . .
C9 C 0.2552(14) 0.6391(10) 0.2370(8) 0.036(4) Uani 1 1 d . . .
C10 C 0.2476(16) 0.7448(11) 0.2152(7) 0.039(4) Uani 1 1 d . . .
C11 C 0.1565(15) 0.8247(11) 0.2348(7) 0.034(3) Uani 1 1 d . . .
C12 C 0.1562(15) 0.9288(12) 0.2139(7) 0.039(4) Uani 1 1 d . . .
H12 H 0.2177 0.9539 0.1834 0.047 Uiso 1 1 calc R . .
C13 C 0.0519(15) 0.9821(10) 0.2463(7) 0.033(3) Uani 1 1 d . . .
H13 H 0.0275 1.0520 0.2423 0.039 Uiso 1 1 calc R . .
C14 C -0.0155(16) 0.9180(9) 0.2869(7) 0.033(3) Uani 1 1 d . . .
C15 C -0.1257(15) 0.9426(10) 0.3321(7) 0.037(4) Uani 1 1 d . . .
C16 C -0.1871(17) 0.8794(11) 0.3749(7) 0.040(4) Uani 1 1 d . . .
C17 C -0.2908(17) 0.9071(11) 0.4240(8) 0.045(4) Uani 1 1 d . . .
H17 H -0.3287 0.9717 0.4323 0.054 Uiso 1 1 calc R . .
C18 C -0.3239(18) 0.8229(12) 0.4560(8) 0.047(4) Uani 1 1 d . . .
H18 H -0.3917 0.8191 0.4895 0.056 Uiso 1 1 calc R . .
C19 C -0.2359(14) 0.7402(10) 0.4293(7) 0.032(3) Uani 1 1 d . . .
C20 C -0.2333(15) 0.6398(10) 0.4500(6) 0.029(3) Uani 1 1 d . . .
C21 C 0.185(3) 0.3312(13) 0.3271(11) 0.078(3) Uani 1 1 d . . .
C22 C 0.253(3) 0.2637(13) 0.3738(11) 0.078(3) Uani 1 1 d . . .
H22 H 0.2711 0.2849 0.4076 0.094 Uiso 1 1 calc R . .
C23 C 0.298(3) 0.1618(13) 0.3724(11) 0.078(3) Uani 1 1 d . . .
H23 H 0.3430 0.1146 0.4063 0.094 Uiso 1 1 calc R . .
C24 C 0.280(3) 0.1306(13) 0.3245(11) 0.078(3) Uani 1 1 d . . .
H24 H 0.3122 0.0619 0.3238 0.094 Uiso 1 1 calc R . .
C25 C 0.216(3) 0.1950(13) 0.2784(11) 0.078(3) Uani 1 1 d . . .
H25 H 0.2023 0.1727 0.2441 0.094 Uiso 1 1 calc R . .
C26 C 0.167(3) 0.2989(13) 0.2787(11) 0.078(3) Uani 1 1 d . . .
H26 H 0.1209 0.3449 0.2447 0.094 Uiso 1 1 calc R . .
C27 C 0.3602(17) 0.7613(11) 0.1666(7) 0.040(4) Uani 1 1 d . . .
C28 C 0.4928(18) 0.7203(13) 0.1814(9) 0.050(4) Uani 1 1 d . . .
H28 H 0.5112 0.6798 0.2220 0.060 Uiso 1 1 calc R . .
C29 C 0.5960(19) 0.7373(14) 0.1389(9) 0.053(5) Uani 1 1 d . . .
H29 H 0.6848 0.7086 0.1497 0.063 Uiso 1 1 calc R . .
C30 C 0.5675(19) 0.7990(14) 0.0781(9) 0.055(5) Uani 1 1 d . . .
H30 H 0.6378 0.8123 0.0483 0.066 Uiso 1 1 calc R . .
C31 C 0.4359(16) 0.8403(12) 0.0622(8) 0.043(4) Uani 1 1 d . . .
H31 H 0.4167 0.8804 0.0216 0.052 Uiso 1 1 calc R . .
C32 C 0.3336(16) 0.8212(12) 0.1073(8) 0.042(4) Uani 1 1 d . . .
H32 H 0.2443 0.8497 0.0972 0.050 Uiso 1 1 calc R . .
C33 C -0.187(3) 1.0532(17) 0.3313(11) 0.086(4) Uani 1 1 d . . .
C34 C -0.123(3) 1.1061(16) 0.3474(11) 0.086(4) Uani 1 1 d . . .
H34 H -0.0367 1.0755 0.3606 0.104 Uiso 1 1 calc R . .
C35 C -0.193(3) 1.2191(16) 0.3445(11) 0.086(4) Uani 1 1 d . . .
H35 H -0.1546 1.2630 0.3543 0.104 Uiso 1 1 calc R . .
C36 C -0.317(3) 1.2454(17) 0.3257(11) 0.086(4) Uani 1 1 d . . .
H36 H -0.3658 1.3124 0.3268 0.104 Uiso 1 1 calc R . .
C37 C -0.381(3) 1.2012(16) 0.3074(11) 0.086(4) Uani 1 1 d . . .
H37 H -0.4646 1.2341 0.2911 0.104 Uiso 1 1 calc R . .
C38 C -0.319(3) 1.1005(16) 0.3131(11) 0.086(4) Uani 1 1 d . . .
H38 H -0.3657 1.0609 0.3046 0.104 Uiso 1 1 calc R . .
C39 C -0.3426(15) 0.6161(10) 0.4995(7) 0.032(3) Uani 1 1 d . . .
C40 C -0.3160(16) 0.5442(10) 0.5540(7) 0.036(3) Uani 1 1 d . . .
H40 H -0.2264 0.5102 0.5623 0.043 Uiso 1 1 calc R . .
C41 C -0.414(2) 0.5208(12) 0.5958(8) 0.050(5) Uani 1 1 d . . .
H41 H -0.3928 0.4737 0.6342 0.060 Uiso 1 1 calc R . .
C42 C -0.5456(17) 0.5661(11) 0.5825(8) 0.043(4) Uani 1 1 d . . .
H42 H -0.6149 0.5460 0.6098 0.052 Uiso 1 1 calc R . .
C43 C -0.5727(16) 0.6381(14) 0.5306(10) 0.060(5) Uani 1 1 d . . .
H43 H -0.6627 0.6726 0.5234 0.072 Uiso 1 1 calc R . .
C44 C -0.4751(16) 0.6639(11) 0.4876(7) 0.045(4) Uani 1 1 d . . .
H44 H -0.4970 0.7135 0.4503 0.054 Uiso 1 1 calc R . .
O1 O -0.1205(10) 0.7078(6) 0.2668(5) 0.034(2) Uani 1 1 d . . .
C45 C -0.1247(15) 0.6330(10) 0.2431(7) 0.032(3) Uani 1 1 d . . .
C46 C -0.0396(16) 0.6106(12) 0.1903(8) 0.045(4) Uani 1 1 d . . .
H46 H 0.0235 0.6455 0.1727 0.054 Uiso 1 1 calc R . .
C47 C -0.0483(19) 0.5365(13) 0.1638(9) 0.051(4) Uani 1 1 d . . .
C48 C -0.138(2) 0.4817(14) 0.1912(11) 0.065(6) Uani 1 1 d . . .
H48 H -0.1437 0.4308 0.1733 0.078 Uiso 1 1 calc R . .
C49 C -0.220(2) 0.5039(14) 0.2452(9) 0.058(5) Uani 1 1 d . . .
H49 H -0.2792 0.4666 0.2651 0.069 Uiso 1 1 calc R . .
C50 C -0.2136(16) 0.5791(12) 0.2691(8) 0.041(4) Uani 1 1 d . . .
H50 H -0.2720 0.5952 0.3047 0.050 Uiso 1 1 calc R . .
O2 O 0.0328(16) 0.5090(11) 0.1122(7) 0.076(4) Uani 1 1 d . . .
C51 C 0.108(3) 0.5713(18) 0.0778(12) 0.084(8) Uani 1 1 d . . .
H51A H 0.1844 0.5609 0.1007 0.101 Uiso 1 1 calc R . .
H51B H 0.0525 0.6416 0.0740 0.101 Uiso 1 1 calc R . .
C52 C 0.156(3) 0.552(2) 0.0139(15) 0.111(10) Uiso 1 1 d D . .
O3 O 0.277(4) 0.477(3) 0.023(3) 0.131(4) Uiso 0.50 1 d PD . .
C53 C 0.376(8) 0.422(4) -0.025(3) 0.131(4) Uiso 0.50 1 d PD . .
C54 C 0.455(5) 0.494(5) -0.056(2) 0.131(4) Uiso 0.50 1 d PD . .
O4 O 0.381(5) 0.572(3) -0.100(2) 0.131(4) Uiso 0.50 1 d PD . .
C55 C 0.388(4) 0.675(3) -0.1271(17) 0.131(4) Uiso 1 1 d D . .
C56 C 0.291(4) 0.767(3) -0.1442(17) 0.131(4) Uiso 1 1 d . . .
H56A H 0.3346 0.8196 -0.1540 0.157 Uiso 1 1 calc R . .
H56B H 0.2587 0.7672 -0.1837 0.157 Uiso 1 1 calc R . .
O5 O 0.178(2) 0.7938(17) -0.1013(12) 0.131(4) Uiso 1 1 d . . .
O3A O 0.254(4) 0.461(3) 0.019(2) 0.131(4) Uiso 0.50 1 d PD . .
C53A C 0.270(7) 0.445(4) -0.049(3) 0.131(4) Uiso 0.50 1 d PD . .
C54A C 0.362(4) 0.502(4) -0.085(3) 0.131(4) Uiso 0.50 1 d PD . .
O4A O 0.296(5) 0.602(3) -0.110(2) 0.131(4) Uiso 0.50 1 d PD . .
C57 C 0.201(3) 0.827(2) -0.0531(11) 0.089(8) Uani 1 1 d . . .
H57A H 0.2951 0.7955 -0.0447 0.106 Uiso 1 1 calc R . .
H57B H 0.1462 0.8049 -0.0147 0.106 Uiso 1 1 calc R . .
C58 C 0.1706(19) 0.9396(15) -0.0655(9) 0.057(5) Uani 1 1 d . . .
C59 C 0.137(2) 0.9987(19) -0.1232(9) 0.074(7) Uani 1 1 d . . .
H59 H 0.1274 0.9727 -0.1567 0.089 Uiso 1 1 calc R . .
C60 C 0.118(2) 1.102(2) -0.1292(9) 0.079(7) Uani 1 1 d . . .
H60 H 0.1018 1.1467 -0.1689 0.095 Uiso 1 1 calc R . .
C61 C 0.1214(19) 1.1383(16) -0.0780(9) 0.062(5) Uani 1 1 d . . .
H61 H 0.1046 1.2073 -0.0807 0.074 Uiso 1 1 calc R . .
C62 C 0.1511(18) 1.0681(14) -0.0224(8) 0.052(5) Uani 1 1 d . . .
N5 N 0.1754(15) 0.9706(13) -0.0152(7) 0.054(4) Uani 1 1 d . . .
C63 C 0.165(2) 1.0975(13) 0.0353(8) 0.052(4) Uani 1 1 d . . .
H63A H 0.1048 1.0733 0.0704 0.062 Uiso 1 1 calc R . .
H63B H 0.2569 1.0654 0.0471 0.062 Uiso 1 1 calc R . .
O6 O 0.1338(14) 1.2045(10) 0.0259(7) 0.068(4) Uani 1 1 d . . .
C64 C 0.127(2) 1.2368(17) 0.0817(11) 0.072(6) Uani 1 1 d . . .
H64A H 0.0798 1.1984 0.1161 0.087 Uiso 1 1 calc R . .
H64B H 0.0734 1.3078 0.0756 0.087 Uiso 1 1 calc R . .
C65 C 0.258(2) 1.2260(16) 0.1014(10) 0.068(6) Uani 1 1 d . . .
H65A H 0.3175 1.2446 0.0642 0.082 Uiso 1 1 calc R . .
H65B H 0.2467 1.2706 0.1301 0.082 Uiso 1 1 calc R . .
O7 O 0.3156(14) 1.1221(10) 0.1335(6) 0.063(4) Uani 1 1 d . . .
C66 C 0.445(2) 1.1034(19) 0.1453(14) 0.093(9) Uani 1 1 d . . .
H66A H 0.4491 1.1485 0.1708 0.112 Uiso 1 1 calc R . .
H66B H 0.5008 1.1145 0.1053 0.112 Uiso 1 1 calc R . .
C67 C 0.494(3) 0.9947(17) 0.1810(13) 0.091(4) Uani 1 1 d . . .
H67A H 0.4255 0.9619 0.1824 0.110 Uiso 1 1 calc R . .
H67B H 0.5750 0.9600 0.1575 0.110 Uiso 1 1 calc R . .
O8 O 0.5195(19) 0.9841(11) 0.2378(9) 0.091(4) Uani 1 1 d . . .
C68 C 0.5798(18) 0.8872(13) 0.2701(11) 0.059(5) Uani 1 1 d . . .
H68A H 0.6396 0.8892 0.2988 0.071 Uiso 1 1 calc R . .
H68B H 0.6344 0.8477 0.2395 0.071 Uiso 1 1 calc R . .
C69 C 0.4817(18) 0.8370(12) 0.3070(9) 0.050(5) Uani 1 1 d . . .
H69A H 0.4179 0.8395 0.2787 0.060 Uiso 1 1 calc R . .
H69B H 0.5285 0.7662 0.3238 0.060 Uiso 1 1 calc R . .
O9 O 0.4124(13) 0.8802(8) 0.3564(6) 0.053(3) Uani 1 1 d . . .
C70 C 0.3033(18) 0.8510(11) 0.3885(8) 0.046(4) Uani 1 1 d . . .
C71 C 0.2652(15) 0.7760(11) 0.3763(7) 0.035(3) Uani 1 1 d . . .
H71 H 0.3131 0.7420 0.3444 0.042 Uiso 1 1 calc R . .
C72 C 0.1570(17) 0.7515(11) 0.4112(8) 0.042(4) Uani 1 1 d . . .
C73 C 0.0863(18) 0.8008(12) 0.4577(8) 0.048(4) Uani 1 1 d . . .
H73 H 0.0116 0.7834 0.4815 0.057 Uiso 1 1 calc R . .
C74 C 0.125(2) 0.8751(14) 0.4693(8) 0.059(5) Uani 1 1 d . . .
H74 H 0.0760 0.9090 0.5010 0.071 Uiso 1 1 calc R . .
C75 C 0.234(2) 0.9016(13) 0.4357(8) 0.059(5) Uani 1 1 d . . .
H75 H 0.2615 0.9523 0.4444 0.070 Uiso 1 1 calc R . .
O10 O 0.1196(11) 0.6753(7) 0.4012(5) 0.043(3) Uani 1 1 d . . .

loop_
_atom_site_aniso_label
_atom_site_aniso_U_11
_atom_site_aniso_U_22
_atom_site_aniso_U_33
_atom_site_aniso_U_23
_atom_site_aniso_U_13
_atom_site_aniso_U_12
Sn1 0.0295(5) 0.0155(4) 0.0265(5) -0.0005(3) -0.0017(3) -0.0024(3)
N1 0.032(7) 0.010(5) 0.044(7) 0.007(5) 0.009(6) -0.001(5)
N2 0.030(6) 0.020(5) 0.032(7) -0.004(5) 0.000(5) -0.004(5)
N3 0.030(7) 0.036(7) 0.034(7) -0.010(5) -0.005(5) -0.008(5)
N4 0.040(7) 0.017(5) 0.034(7) 0.000(5) 0.005(6) -0.002(5)
C1 0.031(8) 0.024(7) 0.029(8) 0.000(6) 0.008(6) -0.005(6)
C2 0.044(9) 0.023(7) 0.039(9) 0.001(6) 0.005(7) -0.015(7)
C3 0.048(10) 0.028(8) 0.046(10) 0.008(7) -0.003(8) -0.002(7)
C4 0.034(8) 0.033(8) 0.029(8) -0.012(6) 0.002(6) -0.004(6)
C5 0.047(9) 0.016(6) 0.040(9) -0.007(6) -0.001(7) -0.009(6)
C6 0.038(8) 0.012(6) 0.042(9) -0.009(6) -0.001(7) 0.002(6)
C7 0.056(11) 0.023(8) 0.074(13) 0.001(8) 0.008(10) -0.007(8)
C8 0.049(10) 0.041(9) 0.046(10) -0.005(8) 0.013(8) -0.013(8)
C9 0.023(7) 0.026(7) 0.049(9) -0.006(6) 0.011(7) -0.005(6)
C10 0.044(9) 0.038(8) 0.037(9) 0.003(7) -0.006(7) -0.020(7)
C11 0.030(8) 0.032(7) 0.031(8) 0.005(6) 0.002(6) -0.006(6)
C12 0.031(8) 0.047(9) 0.039(9) 0.004(7) -0.004(7) -0.023(7)
C13 0.046(9) 0.021(7) 0.035(8) -0.006(6) -0.008(7) -0.014(6)
C14 0.051(9) 0.017(6) 0.029(8) 0.006(5) -0.013(7) -0.012(6)
C15 0.037(9) 0.022(7) 0.043(9) -0.007(6) -0.002(7) 0.002(6)
C16 0.053(10) 0.024(7) 0.038(9) 0.001(6) -0.002(8) -0.011(7)
C17 0.054(10) 0.029(8) 0.040(9) -0.007(7) 0.016(8) -0.005(7)
C18 0.057(11) 0.036(8) 0.034(9) -0.008(7) 0.013(8) -0.003(8)
C19 0.030(8) 0.023(7) 0.027(7) 0.004(6) 0.009(6) -0.003(6)
C20 0.041(8) 0.025(7) 0.021(7) -0.001(5) -0.005(6) -0.010(6)
C21 0.121(8) 0.025(4) 0.074(6) -0.013(4) -0.009(6) -0.002(4)
C22 0.121(8) 0.025(4) 0.074(6) -0.013(4) -0.009(6) -0.002(4)
C23 0.121(8) 0.025(4) 0.074(6) -0.013(4) -0.009(6) -0.002(4)
C24 0.121(8) 0.025(4) 0.074(6) -0.013(4) -0.009(6) -0.002(4)
C25 0.121(8) 0.025(4) 0.074(6) -0.013(4) -0.009(6) -0.002(4)
C26 0.121(8) 0.025(4) 0.074(6) -0.013(4) -0.009(6) -0.002(4)
C27 0.045(10) 0.027(7) 0.036(9) 0.004(6) -0.001(7) -0.004(7)
C28 0.053(11) 0.044(9) 0.051(11) -0.001(8) -0.001(9) -0.020(9)
C29 0.048(11) 0.062(11) 0.055(11) -0.026(9) 0.007(9) -0.020(9)
C30 0.053(11) 0.065(12) 0.051(11) -0.022(9) 0.023(9) -0.031(10)
C31 0.040(9) 0.048(9) 0.036(9) -0.002(7) -0.002(7) -0.012(8)
C32 0.034(9) 0.038(8) 0.056(11) -0.003(7) -0.013(8) -0.015(7)
C33 0.128(10) 0.053(6) 0.069(6) -0.015(5) 0.029(7) -0.033(6)
C34 0.128(10) 0.053(6) 0.069(6) -0.015(5) 0.029(7) -0.033(6)
C35 0.128(10) 0.053(6) 0.069(6) -0.015(5) 0.029(7) -0.033(6)
C36 0.128(10) 0.053(6) 0.069(6) -0.015(5) 0.029(7) -0.033(6)
C37 0.128(10) 0.053(6) 0.069(6) -0.015(5) 0.029(7) -0.033(6)
C38 0.128(10) 0.053(6) 0.069(6) -0.015(5) 0.029(7) -0.033(6)
C39 0.041(9) 0.026(7) 0.029(8) -0.008(6) 0.007(6) -0.011(6)
C40 0.042(9) 0.024(7) 0.031(8) 0.001(6) 0.000(7) -0.004(6)
C41 0.076(13) 0.031(8) 0.028(8) 0.008(6) 0.008(8) -0.013(8)
C42 0.047(10) 0.029(7) 0.043(9) -0.002(7) 0.010(8) -0.008(7)
C43 0.018(8) 0.058(11) 0.080(14) 0.009(10) 0.001(8) -0.001(8)
C44 0.039(9) 0.034(8) 0.035(9) 0.012(7) -0.007(7) 0.014(7)
O1 0.031(5) 0.018(4) 0.048(6) -0.003(4) -0.013(5) 0.001(4)
C45 0.035(8) 0.023(7) 0.031(8) 0.003(6) -0.011(6) -0.005(6)
C46 0.038(9) 0.041(9) 0.055(11) -0.012(8) 0.003(8) -0.014(7)
C47 0.057(11) 0.042(9) 0.051(11) -0.007(8) 0.002(9) -0.016(8)
C48 0.073(14) 0.042(10) 0.082(15) -0.018(10) -0.011(12) -0.013(10)
C49 0.067(13) 0.053(11) 0.054(12) -0.002(9) 0.000(10) -0.030(10)
C50 0.039(9) 0.043(9) 0.037(9) -0.004(7) 0.011(7) -0.015(7)
O2 0.093(11) 0.068(9) 0.073(10) -0.036(8) 0.014(9) -0.026(8)
C51 0.095(18) 0.076(15) 0.089(17) -0.028(13) 0.036(14) -0.049(14)
C57 0.10(2) 0.12(2) 0.057(14) -0.018(14) -0.027(14) -0.046(17)
C58 0.052(11) 0.065(12) 0.053(12) 0.002(9) -0.010(9) -0.026(10)
C59 0.090(17) 0.099(17) 0.043(11) 0.013(11) -0.023(11) -0.055(15)
C60 0.079(16) 0.12(2) 0.036(11) 0.021(12) -0.016(10) -0.056(15)
C61 0.057(12) 0.067(13) 0.056(12) 0.010(10) -0.012(10) -0.027(10)
C62 0.044(10) 0.059(11) 0.046(10) 0.007(9) -0.004(8) -0.020(9)
N5 0.051(9) 0.079(11) 0.031(8) 0.003(7) -0.010(7) -0.024(8)
C63 0.068(12) 0.053(10) 0.028(8) 0.008(7) -0.011(8) -0.021(9)
O6 0.073(10) 0.064(9) 0.059(9) 0.005(7) -0.019(7) -0.019(7)
C64 0.078(16) 0.065(13) 0.069(15) -0.021(11) 0.002(12) -0.014(12)
C65 0.072(14) 0.066(13) 0.059(13) -0.001(10) -0.011(11) -0.018(11)
O7 0.073(10) 0.055(8) 0.059(8) -0.006(6) -0.004(7) -0.023(7)
C66 0.063(15) 0.091(18) 0.12(2) 0.018(16) -0.042(15) -0.036(14)
C67 0.109(11) 0.060(8) 0.093(11) -0.009(8) -0.010(10) -0.015(8)
O8 0.109(11) 0.060(8) 0.093(11) -0.009(8) -0.010(10) -0.015(8)
C68 0.043(10) 0.040(10) 0.092(16) -0.013(10) -0.024(10) -0.002(8)
C69 0.054(11) 0.029(8) 0.059(11) 0.011(8) -0.031(9) -0.002(8)
O9 0.060(8) 0.036(6) 0.064(8) -0.013(6) -0.017(7) -0.008(6)
C70 0.057(11) 0.032(8) 0.044(10) 0.009(7) -0.022(8) -0.011(8)
C71 0.038(8) 0.032(8) 0.031(8) -0.009(6) -0.005(6) -0.002(6)
C72 0.046(10) 0.023(7) 0.041(9) 0.001(6) -0.002(7) 0.002(7)
C73 0.049(10) 0.045(9) 0.044(10) 0.000(8) -0.015(8) -0.009(8)
C74 0.092(16) 0.051(11) 0.031(9) -0.005(8) -0.003(10) -0.019(11)
C75 0.094(16) 0.042(10) 0.039(10) -0.007(8) -0.034(10) -0.007(10)
O10 0.044(7) 0.028(5) 0.044(7) 0.005(5) -0.014(5) 0.000(5)

loop_
_atom_type_symbol
_atom_type_description
_atom_type_scat_dispersion_real
_atom_type_scat_dispersion_imag
_atom_type_scat_source
C C 0.0033 0.0016 'International Tables Vol C Tables 4.2.6.8 and 6.1.1.4'
H H 0.0000 0.0000 'International Tables Vol C Tables 4.2.6.8 and 6.1.1.4'
N N 0.0061 0.0033 'International Tables Vol C Tables 4.2.6.8 and 6.1.1.4'
O O 0.0106 0.0060 'International Tables Vol C Tables 4.2.6.8 and 6.1.1.4'
Sn Sn -0.6537 1.4246 'International Tables Vol C Tables 4.2.6.8 and 6.1.1.4'

loop_
_geom_angle_atom_site_label_1
_geom_angle_atom_site_label_2
_geom_angle_atom_site_label_3
_geom_angle
_geom_angle_site_symmetry_1
_geom_angle_site_symmetry_3
_geom_angle_publ_flag
O1 Sn1 O10 175.7(5) . . ?
O1 Sn1 N4 89.0(5) . . ?
O10 Sn1 N4 87.6(5) . . ?
O1 Sn1 N1 90.9(5) . . ?
O10 Sn1 N1 86.6(5) . . ?
N4 Sn1 N1 91.2(4) . . ?
O1 Sn1 N2 92.5(4) . . ?
O10 Sn1 N2 90.9(5) . . ?
N4 Sn1 N2 178.4(5) . . ?
N1 Sn1 N2 89.3(4) . . ?
O1 Sn1 N3 90.7(4) . . ?
O10 Sn1 N3 91.9(4) . . ?
N4 Sn1 N3 89.3(4) . . ?
N1 Sn1 N3 178.4(5) . . ?
N2 Sn1 N3 90.2(4) . . ?
C4 N1 C1 105.6(11) . . ?
C4 N1 Sn1 127.0(10) . . ?
C1 N1 Sn1 126.6(9) . . ?
C9 N2 C6 107.3(11) . . ?
C9 N2 Sn1 127.0(9) . . ?
C6 N2 Sn1 125.6(10) . . ?
C14 N3 C11 108.7(12) . . ?
C14 N3 Sn1 126.4(10) . . ?
C11 N3 Sn1 124.9(10) . . ?
C16 N4 C19 108.8(12) . . ?
C16 N4 Sn1 126.8(10) . . ?
C19 N4 Sn1 124.3(9) . . ?
N1 C1 C2 109.2(12) . . ?
N1 C1 C20 123.1(12) . . ?
C2 C1 C20 127.7(13) . . ?
C3 C2 C1 108.1(14) . . ?
C3 C2 H2 125.9 . . ?
C1 C2 H2 125.9 . . ?
C2 C3 C4 108.3(14) . . ?
C2 C3 H3 125.8 . . ?
C4 C3 H3 125.8 . . ?
N1 C4 C3 108.6(13) . . ?
N1 C4 C5 124.2(13) . . ?
C3 C4 C5 127.1(14) . . ?
C6 C5 C4 127.3(13) . . ?
C6 C5 C21 117.3(15) . . ?
C4 C5 C21 115.4(15) . . ?
N2 C6 C5 125.9(13) . . ?
N2 C6 C7 107.6(13) . . ?
C5 C6 C7 126.4(13) . . ?
C8 C7 C6 106.8(14) . . ?
C8 C7 H7 126.6 . . ?
C6 C7 H7 126.6 . . ?
C7 C8 C9 108.5(15) . . ?
C7 C8 H8 125.7 . . ?
C9 C8 H8 125.7 . . ?
N2 C9 C8 109.7(13) . . ?
N2 C9 C10 123.1(13) . . ?
C8 C9 C10 127.1(14) . . ?
C11 C10 C9 128.2(14) . . ?
C11 C10 C27 119.4(13) . . ?
C9 C10 C27 112.4(13) . . ?
C10 C11 N3 126.6(13) . . ?
C10 C11 C12 126.4(14) . . ?
N3 C11 C12 106.9(13) . . ?
C13 C12 C11 106.8(13) . . ?
C13 C12 H12 126.6 . . ?
C11 C12 H12 126.6 . . ?
C12 C13 C14 109.6(13) . . ?
C12 C13 H13 125.2 . . ?
C14 C13 H13 125.2 . . ?
N3 C14 C13 108.0(14) . . ?
N3 C14 C15 123.9(12) . . ?
C13 C14 C15 127.9(13) . . ?
C16 C15 C14 128.3(13) . . ?
C16 C15 C33 115.9(15) . . ?
C14 C15 C33 115.7(15) . . ?
N4 C16 C15 125.3(15) . . ?
N4 C16 C17 108.6(13) . . ?
C15 C16 C17 125.9(14) . . ?
C18 C17 C16 107.5(13) . . ?
C18 C17 H17 126.3 . . ?
C16 C17 H17 126.3 . . ?
C17 C18 C19 107.4(14) . . ?
C17 C18 H18 126.3 . . ?
C19 C18 H18 126.3 . . ?
N4 C19 C20 126.4(12) . . ?
N4 C19 C18 107.5(12) . . ?
C20 C19 C18 126.1(13) . . ?
C19 C20 C1 128.1(13) . . ?
C19 C20 C39 117.4(12) . . ?
C1 C20 C39 114.5(11) . . ?
C26 C21 C22 118.2(18) . . ?
C26 C21 C5 122.2(19) . . ?
C22 C21 C5 119.5(19) . . ?
C21 C22 C23 120(2) . . ?
C21 C22 H22 120.0 . . ?
C23 C22 H22 120.0 . . ?
C24 C23 C22 121(2) . . ?
C24 C23 H23 119.4 . . ?
C22 C23 H23 119.4 . . ?
C25 C24 C23 119.6(19) . . ?
C25 C24 H24 120.2 . . ?
C23 C24 H24 120.2 . . ?
C24 C25 C26 121(2) . . ?
C24 C25 H25 119.5 . . ?
C26 C25 H25 119.5 . . ?
C21 C26 C25 120(2) . . ?
C21 C26 H26 120.0 . . ?
C25 C26 H26 120.0 . . ?
C32 C27 C28 119.0(15) . . ?
C32 C27 C10 120.2(15) . . ?
C28 C27 C10 120.8(14) . . ?
C29 C28 C27 121.9(17) . . ?
C29 C28 H28 119.1 . . ?
C27 C28 H28 119.1 . . ?
C28 C29 C30 118.7(18) . . ?
C28 C29 H29 120.7 . . ?
C30 C29 H29 120.7 . . ?
C31 C30 C29 120.4(16) . . ?
C31 C30 H30 119.8 . . ?
C29 C30 H30 119.8 . . ?
C32 C31 C30 118.9(15) . . ?
C32 C31 H31 120.6 . . ?
C30 C31 H31 120.6 . . ?
C27 C32 C31 121.2(15) . . ?
C27 C32 H32 119.4 . . ?
C31 C32 H32 119.4 . . ?
C34 C33 C38 119(2) . . ?
C34 C33 C15 123(3) . . ?
C38 C33 C15 118(2) . . ?
C33 C34 C35 119(3) . . ?
C33 C34 H34 120.3 . . ?
C35 C34 H34 120.3 . . ?
C36 C35 C34 110(2) . . ?
C36 C35 H35 125.2 . . ?
C34 C35 H35 125.1 . . ?
C37 C36 C35 135(3) . . ?
C37 C36 H36 112.7 . . ?
C35 C36 H36 112.7 . . ?
C36 C37 C38 114(3) . . ?
C36 C37 H37 123.1 . . ?
C38 C37 H37 123.1 . . ?
C37 C38 C33 123(3) . . ?
C37 C38 H38 118.6 . . ?
C33 C38 H38 118.6 . . ?
C40 C39 C44 118.3(14) . . ?
C40 C39 C20 122.4(14) . . ?
C44 C39 C20 119.2(13) . . ?
C41 C40 C39 121.8(16) . . ?
C41 C40 H40 119.1 . . ?
C39 C40 H40 119.1 . . ?
C40 C41 C42 119.6(15) . . ?
C40 C41 H41 120.2 . . ?
C42 C41 H41 120.2 . . ?
C43 C42 C41 119.0(15) . . ?
C43 C42 H42 120.5 . . ?
C41 C42 H42 120.5 . . ?
C42 C43 C44 122.3(15) . . ?
C42 C43 H43 118.9 . . ?
C44 C43 H43 118.9 . . ?
C43 C44 C39 118.9(14) . . ?
C43 C44 H44 120.6 . . ?
C39 C44 H44 120.5 . . ?
C45 O1 Sn1 124.2(8) . . ?
O1 C45 C50 121.5(14) . . ?
O1 C45 C46 119.1(14) . . ?
C50 C45 C46 119.3(14) . . ?
C47 C46 C45 119.3(15) . . ?
C47 C46 H46 120.4 . . ?
C45 C46 H46 120.4 . . ?
O2 C47 C46 123.0(16) . . ?
O2 C47 C48 116.3(17) . . ?
C46 C47 C48 120.6(17) . . ?
C49 C48 C47 118.8(18) . . ?
C49 C48 H48 120.6 . . ?
C47 C48 H48 120.6 . . ?
C50 C49 C48 119.8(17) . . ?
C50 C49 H49 120.1 . . ?
C48 C49 H49 120.1 . . ?
C49 C50 C45 122.1(16) . . ?
C49 C50 H50 118.9 . . ?
C45 C50 H50 118.9 . . ?
C47 O2 C51 117.7(16) . . ?
O2 C51 C52 112(2) . . ?
O2 C51 H51A 109.2 . . ?
C52 C51 H51A 109.2 . . ?
O2 C51 H51B 109.2 . . ?
C52 C51 H51B 109.2 . . ?
H51A C51 H51B 107.9 . . ?
O3A C52 C51 109(3) . . ?
O3 C52 C51 103(3) . . ?
C52 O3 C53 129(5) . . ?
O3 C53 C54 103(4) . . ?
O4 C54 C53 110(4) . . ?
C54 O4 C55 131(5) . . ?
C56 C55 O4A 99(3) . . ?
C56 C55 O4 133(4) . . ?
O5 C56 C55 119(3) . . ?
O5 C56 H56A 107.6 . . ?
C55 C56 H56A 107.6 . . ?
O5 C56 H56B 107.5 . . ?
C55 C56 H56B 107.4 . . ?
H56A C56 H56B 107.0 . . ?
C57 O5 C56 114(3) . . ?
C52 O3A C53A 101(4) . . ?
C54A C53A O3A 104(4) . . ?
O4A C54A C53A 113(2) . . ?
C54A O4A C55 114(4) . . ?
O5 C57 C58 114(2) . . ?
O5 C57 H57A 108.7 . . ?
C58 C57 H57A 108.7 . . ?
O5 C57 H57B 108.7 . . ?
C58 C57 H57B 108.7 . . ?
H57A C57 H57B 107.6 . . ?
N5 C58 C59 126(2) . . ?
N5 C58 C57 112.8(17) . . ?
C59 C58 C57 121(2) . . ?
C58 C59 C60 115(2) . . ?
C58 C59 H59 122.5 . . ?
C60 C59 H59 122.5 . . ?
C61 C60 C59 120.8(19) . . ?
C61 C60 H60 119.6 . . ?
C59 C60 H60 119.6 . . ?
C60 C61 C62 116(2) . . ?
C60 C61 H61 121.9 . . ?
C62 C61 H61 121.9 . . ?
N5 C62 C61 125.1(19) . . ?
N5 C62 C63 113.6(15) . . ?
C61 C62 C63 121.2(18) . . ?
C58 N5 C62 116.4(16) . . ?
O6 C63 C62 111.8(14) . . ?
O6 C63 H63A 109.3 . . ?
C62 C63 H63A 109.3 . . ?
O6 C63 H63B 109.3 . . ?
C62 C63 H63B 109.3 . . ?
H63A C63 H63B 107.9 . . ?
C64 O6 C63 113.7(14) . . ?
O6 C64 C65 114.5(19) . . ?
O6 C64 H64A 108.6 . . ?
C65 C64 H64A 108.6 . . ?
O6 C64 H64B 108.7 . . ?
C65 C64 H64B 108.6 . . ?
H64A C64 H64B 107.6 . . ?
O7 C65 C64 108.7(18) . . ?
O7 C65 H65A 110.0 . . ?
C64 C65 H65A 110.0 . . ?
O7 C65 H65B 110.0 . . ?
C64 C65 H65B 110.0 . . ?
H65A C65 H65B 108.3 . . ?
C66 O7 C65 111.8(16) . . ?
O7 C66 C67 108(2) . . ?
O7 C66 H66A 110.2 . . ?
C67 C66 H66A 110.2 . . ?
O7 C66 H66B 110.2 . . ?
C67 C66 H66B 110.0 . . ?
H66A C66 H66B 108.5 . . ?
O8 C67 C66 114(2) . . ?
O8 C67 H67A 108.6 . . ?
C66 C67 H67A 108.7 . . ?
O8 C67 H67B 108.8 . . ?
C66 C67 H67B 108.8 . . ?
H67A C67 H67B 107.6 . . ?
C67 O8 C68 116.7(19) . . ?
O8 C68 C69 112.4(16) . . ?
O8 C68 H68A 109.1 . . ?
C69 C68 H68A 109.1 . . ?
O8 C68 H68B 109.1 . . ?
C69 C68 H68B 109.1 . . ?
H68A C68 H68B 107.9 . . ?
O9 C69 C68 112.9(15) . . ?
O9 C69 H69A 109.0 . . ?
C68 C69 H69A 109.0 . . ?
O9 C69 H69B 109.0 . . ?
C68 C69 H69B 109.0 . . ?
H69A C69 H69B 107.8 . . ?
C69 O9 C70 118.7(13) . . ?
C71 C70 O9 123.4(16) . . ?
C71 C70 C75 121.3(18) . . ?
O9 C70 C75 115.3(16) . . ?
C72 C71 C70 119.0(15) . . ?
C72 C71 H71 120.5 . . ?
C70 C71 H71 120.5 . . ?
C71 C72 O10 119.9(14) . . ?
C71 C72 C73 121.0(16) . . ?
O10 C72 C73 119.1(15) . . ?
C74 C73 C72 119.5(18) . . ?
C74 C73 H73 120.3 . . ?
C72 C73 H73 120.3 . . ?
C73 C74 C75 121.6(18) . . ?
C73 C74 H74 119.2 . . ?
C75 C74 H74 119.2 . . ?
C74 C75 C70 117.6(18) . . ?
C74 C75 H75 121.2 . . ?
C70 C75 H75 121.2 . . ?
C72 O10 Sn1 123.7(9) . . ?

loop_
_geom_bond_atom_site_label_1
_geom_bond_atom_site_label_2
_geom_bond_distance
_geom_bond_site_symmetry_2
_geom_bond_publ_flag
Sn1 O1 2.051(10) . ?
Sn1 O10 2.051(11) . ?
Sn1 N4 2.089(12) . ?
Sn1 N1 2.090(10) . ?
Sn1 N2 2.105(11) . ?
Sn1 N3 2.104(12) . ?
N1 C4 1.384(17) . ?
N1 C1 1.393(17) . ?
N2 C9 1.362(18) . ?
N2 C6 1.390(16) . ?
N3 C14 1.380(17) . ?
N3 C11 1.382(18) . ?
N4 C16 1.369(17) . ?
N4 C19 1.394(17) . ?
C1 C2 1.407(18) . ?
C1 C20 1.437(19) . ?
C2 C3 1.33(2) . ?
C2 H2 0.9500 . ?
C3 C4 1.42(2) . ?
C3 H3 0.9500 . ?
C4 C5 1.42(2) . ?
C5 C6 1.40(2) . ?
C5 C21 1.51(2) . ?
C6 C7 1.43(2) . ?
C7 C8 1.36(2) . ?
C7 H7 0.9500 . ?
C8 C9 1.39(2) . ?
C8 H8 0.9500 . ?
C9 C10 1.47(2) . ?
C10 C11 1.37(2) . ?
C10 C27 1.51(2) . ?
C11 C12 1.47(2) . ?
C12 C13 1.35(2) . ?
C12 H12 0.9500 . ?
C13 C14 1.409(19) . ?
C13 H13 0.9500 . ?
C14 C15 1.43(2) . ?
C15 C16 1.38(2) . ?
C15 C33 1.53(3) . ?
C16 C17 1.45(2) . ?
C17 C18 1.37(2) . ?
C17 H17 0.9500 . ?
C18 C19 1.46(2) . ?
C18 H18 0.9500 . ?
C19 C20 1.407(18) . ?
C20 C39 1.53(2) . ?
C21 C26 1.34(3) . ?
C21 C22 1.35(3) . ?
C22 C23 1.41(2) . ?
C22 H22 0.9500 . ?
C23 C24 1.33(3) . ?
C23 H23 0.9500 . ?
C24 C25 1.31(3) . ?
C24 H24 0.9500 . ?
C25 C26 1.43(2) . ?
C25 H25 0.9500 . ?
C26 H26 0.9500 . ?
C27 C32 1.39(2) . ?
C27 C28 1.41(2) . ?
C28 C29 1.37(2) . ?
C28 H28 0.9500 . ?
C29 C30 1.43(3) . ?
C29 H29 0.9500 . ?
C30 C31 1.41(2) . ?
C30 H30 0.9500 . ?
C31 C32 1.40(2) . ?
C31 H31 0.9500 . ?
C32 H32 0.9500 . ?
C33 C34 1.32(4) . ?
C33 C38 1.43(4) . ?
C34 C35 1.56(3) . ?
C34 H34 0.9500 . ?
C35 C36 1.36(4) . ?
C35 H35 0.9500 . ?
C36 C37 1.26(4) . ?
C36 H36 0.9500 . ?
C37 C38 1.38(3) . ?
C37 H37 0.9500 . ?
C38 H38 0.9500 . ?
C39 C40 1.377(19) . ?
C39 C44 1.40(2) . ?
C40 C41 1.34(2) . ?
C40 H40 0.9500 . ?
C41 C42 1.40(2) . ?
C41 H41 0.9500 . ?
C42 C43 1.34(2) . ?
C42 H42 0.9500 . ?
C43 C44 1.37(2) . ?
C43 H43 0.9500 . ?
C44 H44 0.9500 . ?
O1 C45 1.345(17) . ?
C45 C50 1.39(2) . ?
C45 C46 1.40(2) . ?
C46 C47 1.39(2) . ?
C46 H46 0.9500 . ?
C47 O2 1.38(2) . ?
C47 C48 1.41(3) . ?
C48 C49 1.40(3) . ?
C48 H48 0.9500 . ?
C49 C50 1.36(2) . ?
C49 H49 0.9500 . ?
C50 H50 0.9500 . ?
O2 C51 1.40(2) . ?
C51 C52 1.49(4) . ?
C51 H51A 0.9900 . ?
C51 H51B 0.9900 . ?
C52 O3A 1.39(2) . ?
C52 O3 1.40(2) . ?
O3 C53 1.56(8) . ?
C53 C54 1.52(7) . ?
C54 O4 1.40(2) . ?
O4 C55 1.484(19) . ?
C55 C56 1.41(4) . ?
C55 O4A 1.62(5) . ?
C56 O5 1.42(4) . ?
C56 H56A 0.9900 . ?
C56 H56B 0.9900 . ?
O5 C57 1.37(3) . ?
O3A C53A 1.57(8) . ?
C53A C54A 1.49(2) . ?
C54A O4A 1.41(2) . ?
C57 C58 1.52(3) . ?
C57 H57A 0.9900 . ?
C57 H57B 0.9900 . ?
C58 N5 1.32(2) . ?
C58 C59 1.37(3) . ?
C59 C60 1.43(3) . ?
C59 H59 0.9500 . ?
C60 C61 1.38(3) . ?
C60 H60 0.9500 . ?
C61 C62 1.39(2) . ?
C61 H61 0.9500 . ?
C62 N5 1.33(2) . ?
C62 C63 1.50(3) . ?
C63 O6 1.45(2) . ?
C63 H63A 0.9900 . ?
C63 H63B 0.9900 . ?
O6 C64 1.42(2) . ?
C64 C65 1.49(3) . ?
C64 H64A 0.9900 . ?
C64 H64B 0.9900 . ?
C65 O7 1.47(2) . ?
C65 H65A 0.9900 . ?
C65 H65B 0.9900 . ?
O7 C66 1.38(2) . ?
C66 C67 1.53(3) . ?
C66 H66A 0.9900 . ?
C66 H66B 0.9900 . ?
C67 O8 1.29(3) . ?
C67 H67A 0.9900 . ?
C67 H67B 0.9900 . ?
O8 C68 1.40(2) . ?
C68 C69 1.49(3) . ?
C68 H68A 0.9900 . ?
C68 H68B 0.9900 . ?
C69 O9 1.39(2) . ?
C69 H69A 0.9900 . ?
C69 H69B 0.9900 . ?
O9 C70 1.39(2) . ?
C70 C71 1.39(2) . ?
C70 C75 1.40(3) . ?
C71 C72 1.38(2) . ?
C71 H71 0.9500 . ?
C72 O10 1.378(19) . ?
C72 C73 1.38(2) . ?
C73 C74 1.37(3) . ?
C73 H73 0.9500 . ?
C74 C75 1.39(3) . ?
C74 H74 0.9500 . ?
C75 H75 0.9500 . ?
